data_1543175
loop_
_publ_author_name
'Mohamed, Shaaban K.'
'Mague, Joel T.'
'Akkurt, Mehmet'
'Bakhite, Etify A.'
'Albayati, Mustafa R.'

_publ_section_title
;
 3-Phenoxymethyl-6-phenyl-1,2,4-triazolo[3,4-<i>b</i>][1,3,4]thiadiazole
;
_journal_coeditor_code SU4033
_journal_issue 4
_journal_name_full IUCrData
_journal_page_first x160626
_journal_paper_doi 10.1107/S241431461600626X
_journal_volume 1
_journal_year 2016
_chemical_formula_iupac 'C16 H12 N4 O S'
_chemical_formula_moiety 'C16 H12 N4 O S'
_chemical_formula_sum 'C16 H12 N4 O S'
_chemical_formula_weight 308.36
_chemical_name_systematic
;
3-Phenoxymethyl-6-phenyl-1,2,4-triazolo[3,4-<i>b</i>][1,3,4]thiadiazole
;
_space_group_crystal_system monoclinic
_space_group_IT_number 14
_space_group_name_Hall '-P 2ybc'
_space_group_name_H-M_alt 'P 1 21/c 1'
_symmetry_space_group_name_Hall '-P 2ybc'
_symmetry_space_group_name_H-M 'P 1 21/c 1'
_atom_sites_solution_hydrogens geom
_atom_sites_solution_primary direct
_atom_sites_solution_secondary difmap
_audit_creation_method SHELXL-2014/7
_cell_angle_alpha 90
_cell_angle_beta 100.423(2)
_cell_angle_gamma 90
_cell_formula_units_Z 4
_cell_length_a 5.9850(3)
_cell_length_b 21.0709(10)
_cell_length_c 11.5617(5)
_cell_measurement_reflns_used 7818
_cell_measurement_temperature 150(2)
_cell_measurement_theta_max 72.5423
_cell_measurement_theta_min 4.1963
_cell_volume 1433.98(12)
_computing_cell_refinement
;
<i>SAINT</i> (Bruker, 2016)
;
_computing_data_collection
;
<i>APEX3</i> (Bruker, 2016)
;
_computing_data_reduction
;
<i>SAINT</i>  (Bruker, 2016)
;
_computing_molecular_graphics
;
<i>DIAMOND</i> (Brandenburg & Putz, 2012)
;
_computing_publication_material
;
<i>SHELXTL</i> (Sheldrick, 2008)
;
_computing_structure_refinement
;
<i>SHELXL2014</i> (Sheldrick, 2015b)
;
_computing_structure_solution
;
<i>SHELXT</i> (Sheldrick, 2015a)
;
_diffrn_ambient_temperature 150(2)
_diffrn_detector_area_resol_mean 10.4167
_diffrn_measured_fraction_theta_full 0.990
_diffrn_measured_fraction_theta_max 0.980
_diffrn_measurement_device_type 'Bruker D8 VENTURE PHOTON 100 CMOS'
_diffrn_measurement_method '\w scans'
_diffrn_radiation_monochromator mirror
_diffrn_radiation_type CuK\a
_diffrn_radiation_wavelength 1.54178
_diffrn_reflns_av_R_equivalents 0.0376
_diffrn_reflns_limit_h_max 6
_diffrn_reflns_limit_h_min -7
_diffrn_reflns_limit_k_max 25
_diffrn_reflns_limit_k_min -22
_diffrn_reflns_limit_l_max 14
_diffrn_reflns_limit_l_min -14
_diffrn_reflns_number 10736
_diffrn_reflns_theta_full 69.500
_diffrn_reflns_theta_max 72.535
_diffrn_reflns_theta_min 4.196
_exptl_absorpt_coefficient_mu 2.068
_exptl_absorpt_correction_T_max 0.97
_exptl_absorpt_correction_T_min 0.79
_exptl_absorpt_correction_type multi-scan
_exptl_absorpt_process_details
;
(<i>SADABS</i>; Bruker, 2016)
;
_exptl_crystal_colour colourless
_exptl_crystal_density_diffrn 1.428
_exptl_crystal_density_method 'not measured'
_exptl_crystal_description plate
_exptl_crystal_F_000 640
_exptl_crystal_size_max 0.301
_exptl_crystal_size_mid 0.158
_exptl_crystal_size_min 0.016
_refine_diff_density_max 0.199
_refine_diff_density_min -0.301
_refine_ls_extinction_method none
_refine_ls_goodness_of_fit_ref 1.030
_refine_ls_hydrogen_treatment constr
_refine_ls_matrix_type full
_refine_ls_number_parameters 199
_refine_ls_number_reflns 2799
_refine_ls_number_restraints 0
_refine_ls_restrained_S_all 1.030
_refine_ls_R_factor_all 0.0407
_refine_ls_R_factor_gt 0.0351
_refine_ls_shift/su_max 0.002
_refine_ls_shift/su_mean 0.000
_refine_ls_structure_factor_coef Fsqd
_refine_ls_weighting_details 'w=1/[\s^2^(Fo^2^)+(0.0407P)^2^+0.5423P] where P=(Fo^2^+2Fc^2^)/3'
_refine_ls_weighting_scheme calc
_refine_ls_wR_factor_gt 0.0856
_refine_ls_wR_factor_ref 0.0889
_reflns_number_gt 2464
_reflns_number_total 2799
_reflns_threshold_expression 'I > 2\s(I)'
_cod_data_source_file su4033sup1.cif
_cod_data_source_block I
_cod_database_code 1543175
_shelx_space_group_comment
;
The symmetry employed for this shelxl refinement is uniquely defined
by the following loop, which should always be used as a source of
symmetry information in preference to the above space-group names.
They are only intended as comments.
;
_shelx_estimated_absorpt_t_min 0.575
_shelx_estimated_absorpt_t_max 0.968

loop_
_space_group_symop_operation_xyz
'x, y, z'
'-x, y+1/2, -z+1/2'
'-x, -y, -z'
'x, -y-1/2, z-1/2'

loop_
_atom_site_type_symbol
_atom_site_label
_atom_site_fract_x
_atom_site_fract_y
_atom_site_fract_z
_atom_site_U_iso_or_equiv
_atom_site_adp_type
_atom_site_calc_flag
_atom_site_occupancy
S S1 0.80639(6) 0.53901(2) 0.80341(3) 0.03014(13) Uani d 1
O O1 0.27388(19) 0.32989(6) 0.83039(10) 0.0355(3) Uani d 1
N N1 0.4069(2) 0.48387(6) 0.74636(11) 0.0293(3) Uani d 1
N N2 0.5213(2) 0.45919(6) 0.85076(11) 0.0273(3) Uani d 1
N N3 0.8120(2) 0.45577(6) 0.99887(12) 0.0315(3) Uani d 1
N N4 0.6450(2) 0.41284(6) 1.01880(12) 0.0327(3) Uani d 1
C C1 0.5389(3) 0.52624(7) 0.71208(14) 0.0286(3) Uani d 1
C C2 0.4730(3) 0.56291(8) 0.60310(13) 0.0308(3) Uani d 1
C C3 0.6286(3) 0.60294(9) 0.56407(15) 0.0378(4) Uani d 1
H H3 0.7784 0.6067 0.6079 0.045 Uiso calc 1
C C4 0.5652(4) 0.63750(10) 0.46100(17) 0.0454(5) Uani d 1
H H4 0.6722 0.6645 0.4341 0.055 Uiso calc 1
C C5 0.3467(4) 0.63270(10) 0.39754(16) 0.0473(5) Uani d 1
H H5 0.3035 0.6566 0.3274 0.057 Uiso calc 1
C C6 0.1908(3) 0.59298(10) 0.43620(16) 0.0452(5) Uani d 1
H H6 0.0409 0.5896 0.3922 0.054 Uiso calc 1
C C7 0.2524(3) 0.55821(9) 0.53848(15) 0.0374(4) Uani d 1
H H7 0.1448 0.5312 0.5648 0.045 Uiso calc 1
C C8 0.7310(2) 0.48242(7) 0.89660(14) 0.0280(3) Uani d 1
C C9 0.4735(3) 0.41535(7) 0.92963(14) 0.0295(3) Uani d 1
C C10 0.2645(3) 0.37680(8) 0.91792(15) 0.0331(4) Uani d 1
H H10A 0.2545 0.3563 0.9939 0.040 Uiso calc 1
H H10B 0.1290 0.4040 0.8946 0.040 Uiso calc 1
C C11 0.1005(3) 0.28603(7) 0.81265(13) 0.0279(3) Uani d 1
C C12 -0.0781(3) 0.28504(8) 0.87418(14) 0.0336(4) Uani d 1
H H12 -0.0861 0.3155 0.9339 0.040 Uiso calc 1
C C13 -0.2456(3) 0.23880(9) 0.84714(15) 0.0393(4) Uani d 1
H H13 -0.3679 0.2376 0.8893 0.047 Uiso calc 1
C C14 -0.2361(3) 0.19474(8) 0.75990(15) 0.0386(4) Uani d 1
H H14 -0.3520 0.1636 0.7415 0.046 Uiso calc 1
C C15 -0.0568(3) 0.19615(8) 0.69943(15) 0.0360(4) Uani d 1
H H15 -0.0500 0.1659 0.6392 0.043 Uiso calc 1
C C16 0.1130(3) 0.24126(8) 0.72580(14) 0.0329(4) Uani d 1
H H16 0.2371 0.2416 0.6849 0.040 Uiso calc 1

loop_
_atom_site_aniso_label
_atom_site_aniso_U_11
_atom_site_aniso_U_22
_atom_site_aniso_U_33
_atom_site_aniso_U_12
_atom_site_aniso_U_13
_atom_site_aniso_U_23
S1 0.0238(2) 0.0329(2) 0.0308(2) -0.00024(14) -0.00293(15) -0.00098(15)
O1 0.0313(6) 0.0377(6) 0.0394(6) -0.0097(5) 0.0120(5) -0.0135(5)
N1 0.0244(6) 0.0340(7) 0.0268(6) 0.0049(5) -0.0031(5) -0.0046(5)
N2 0.0220(6) 0.0283(7) 0.0291(6) 0.0018(5) -0.0021(5) -0.0039(5)
N3 0.0264(6) 0.0317(7) 0.0336(7) 0.0007(5) -0.0019(5) -0.0008(5)
N4 0.0300(7) 0.0314(7) 0.0348(7) 0.0016(5) 0.0007(6) -0.0020(6)
C1 0.0246(7) 0.0306(8) 0.0289(8) 0.0052(6) 0.0001(6) -0.0071(6)
C2 0.0308(8) 0.0325(8) 0.0275(7) 0.0081(6) 0.0008(6) -0.0058(6)
C3 0.0334(9) 0.0454(10) 0.0335(8) 0.0064(7) 0.0029(7) 0.0003(7)
C4 0.0489(11) 0.0502(11) 0.0383(10) 0.0095(8) 0.0109(8) 0.0069(8)
C5 0.0556(12) 0.0530(12) 0.0311(9) 0.0208(9) 0.0022(8) 0.0039(8)
C6 0.0422(10) 0.0549(12) 0.0331(9) 0.0162(9) -0.0074(8) -0.0048(8)
C7 0.0328(9) 0.0428(10) 0.0328(8) 0.0072(7) -0.0041(7) -0.0058(7)
C8 0.0221(7) 0.0284(8) 0.0312(8) 0.0018(6) -0.0014(6) -0.0052(6)
C9 0.0275(8) 0.0284(8) 0.0313(8) 0.0027(6) 0.0024(6) -0.0044(6)
C10 0.0302(8) 0.0344(9) 0.0348(8) -0.0028(6) 0.0063(7) -0.0091(7)
C11 0.0257(7) 0.0299(8) 0.0272(7) -0.0027(6) 0.0021(6) 0.0013(6)
C12 0.0321(8) 0.0407(9) 0.0283(8) -0.0030(7) 0.0063(6) -0.0024(7)
C13 0.0334(9) 0.0485(11) 0.0370(9) -0.0086(7) 0.0090(7) 0.0062(8)
C14 0.0396(9) 0.0360(9) 0.0379(9) -0.0111(7) 0.0010(7) 0.0048(7)
C15 0.0429(9) 0.0303(9) 0.0326(8) -0.0037(7) 0.0014(7) -0.0017(7)
C16 0.0343(9) 0.0346(9) 0.0308(8) -0.0031(7) 0.0081(7) -0.0025(6)

loop_
_atom_type_symbol
_atom_type_description
_atom_type_scat_dispersion_real
_atom_type_scat_dispersion_imag
_atom_type_scat_source
C C 0.0181 0.0091 'International Tables Vol C Tables 4.2.6.8 and 6.1.1.4'
H H 0.0000 0.0000 'International Tables Vol C Tables 4.2.6.8 and 6.1.1.4'
N N 0.0311 0.0180 'International Tables Vol C Tables 4.2.6.8 and 6.1.1.4'
O O 0.0492 0.0322 'International Tables Vol C Tables 4.2.6.8 and 6.1.1.4'
S S 0.3331 0.5567 'International Tables Vol C Tables 4.2.6.8 and 6.1.1.4'

loop_
_geom_angle_atom_site_label_1
_geom_angle_atom_site_label_2
_geom_angle_atom_site_label_3
_geom_angle
C8 S1 C1 87.53(7)
C11 O1 C10 116.52(12)
C1 N1 N2 107.06(12)
C8 N2 C9 105.86(13)
C8 N2 N1 118.82(13)
C9 N2 N1 135.27(13)
C8 N3 N4 105.39(13)
C9 N4 N3 108.93(13)
N1 C1 C2 122.58(14)
N1 C1 S1 117.12(12)
C2 C1 S1 120.30(12)
C3 C2 C7 119.53(16)
C3 C2 C1 120.35(15)
C7 C2 C1 120.12(16)
C4 C3 C2 120.06(17)
C4 C3 H3 120.0
C2 C3 H3 120.0
C5 C4 C3 120.15(19)
C5 C4 H4 119.9
C3 C4 H4 119.9
C4 C5 C6 120.02(17)
C4 C5 H5 120.0
C6 C5 H5 120.0
C7 C6 C5 120.29(18)
C7 C6 H6 119.9
C5 C6 H6 119.9
C6 C7 C2 119.95(18)
C6 C7 H7 120.0
C2 C7 H7 120.0
N3 C8 N2 111.04(14)
N3 C8 S1 139.50(12)
N2 C8 S1 109.45(11)
N4 C9 N2 108.78(14)
N4 C9 C10 125.22(15)
N2 C9 C10 125.99(14)
O1 C10 C9 107.79(13)
O1 C10 H10A 110.1
C9 C10 H10A 110.1
O1 C10 H10B 110.1
C9 C10 H10B 110.1
H10A C10 H10B 108.5
O1 C11 C12 124.31(14)
O1 C11 C16 115.17(14)
C12 C11 C16 120.52(15)
C11 C12 C13 119.05(16)
C11 C12 H12 120.5
C13 C12 H12 120.5
C14 C13 C12 120.80(16)
C14 C13 H13 119.6
C12 C13 H13 119.6
C13 C14 C15 119.57(16)
C13 C14 H14 120.2
C15 C14 H14 120.2
C14 C15 C16 120.60(16)
C14 C15 H15 119.7
C16 C15 H15 119.7
C15 C16 C11 119.45(16)
C15 C16 H16 120.3
C11 C16 H16 120.3

loop_
_geom_bond_atom_site_label_1
_geom_bond_atom_site_label_2
_geom_bond_distance
S1 C8 1.7210(17)
S1 C1 1.7716(15)
O1 C11 1.3772(18)
O1 C10 1.4229(19)
N1 C1 1.301(2)
N1 N2 1.3772(18)
N2 C8 1.362(2)
N2 C9 1.364(2)
N3 C8 1.320(2)
N3 N4 1.3976(19)
N4 C9 1.318(2)
C1 C2 1.470(2)
C2 C3 1.391(3)
C2 C7 1.398(2)
C3 C4 1.390(3)
C3 H3 0.9500
C4 C5 1.382(3)
C4 H4 0.9500
C5 C6 1.387(3)
C5 H5 0.9500
C6 C7 1.383(3)
C6 H6 0.9500
C7 H7 0.9500
C9 C10 1.477(2)
C10 H10A 0.9900
C10 H10B 0.9900
C11 C12 1.387(2)
C11 C16 1.390(2)
C12 C13 1.392(2)
C12 H12 0.9500
C13 C14 1.379(3)
C13 H13 0.9500
C14 C15 1.383(3)
C14 H14 0.9500
C15 C16 1.385(2)
C15 H15 0.9500
C16 H16 0.9500

loop_
_geom_hbond_atom_site_label_D
_geom_hbond_atom_site_label_H
_geom_hbond_atom_site_label_A
_geom_hbond_site_symmetry_A
_geom_hbond_distance_DH
_geom_hbond_distance_HA
_geom_hbond_distance_DA
_geom_hbond_angle_DHA
C5 H5 Cg 3_566 0.95 2.79 3.633(2) 148

loop_
_geom_torsion_atom_site_label_1
_geom_torsion_atom_site_label_2
_geom_torsion_atom_site_label_3
_geom_torsion_atom_site_label_4
_geom_torsion
C1 N1 N2 C8 1.29(18)
C1 N1 N2 C9 178.30(16)
C8 N3 N4 C9 -0.08(17)
N2 N1 C1 C2 -179.93(13)
N2 N1 C1 S1 -0.27(16)
C8 S1 C1 N1 -0.54(13)
C8 S1 C1 C2 179.13(13)
N1 C1 C2 C3 -173.41(15)
S1 C1 C2 C3 6.9(2)
N1 C1 C2 C7 7.2(2)
S1 C1 C2 C7 -172.46(12)
C7 C2 C3 C4 -0.6(3)
C1 C2 C3 C4 -179.97(16)
C2 C3 C4 C5 0.6(3)
C3 C4 C5 C6 -0.5(3)
C4 C5 C6 C7 0.3(3)
C5 C6 C7 C2 -0.2(3)
C3 C2 C7 C6 0.4(2)
C1 C2 C7 C6 179.76(15)
N4 N3 C8 N2 0.43(17)
N4 N3 C8 S1 178.84(15)
C9 N2 C8 N3 -0.62(17)
N1 N2 C8 N3 177.19(12)
C9 N2 C8 S1 -179.52(10)
N1 N2 C8 S1 -1.71(17)
C1 S1 C8 N3 -177.26(19)
C1 S1 C8 N2 1.16(11)
N3 N4 C9 N2 -0.30(17)
N3 N4 C9 C10 179.72(14)
C8 N2 C9 N4 0.55(17)
N1 N2 C9 N4 -176.72(15)
C8 N2 C9 C10 -179.47(15)
N1 N2 C9 C10 3.3(3)
C11 O1 C10 C9 175.43(13)
N4 C9 C10 O1 -106.96(18)
N2 C9 C10 O1 73.1(2)
C10 O1 C11 C12 -0.2(2)
C10 O1 C11 C16 179.35(14)
O1 C11 C12 C13 179.05(15)
C16 C11 C12 C13 -0.4(2)
C11 C12 C13 C14 -0.5(3)
C12 C13 C14 C15 0.7(3)
C13 C14 C15 C16 0.1(3)
C14 C15 C16 C11 -1.0(3)
O1 C11 C16 C15 -178.35(14)
C12 C11 C16 C15 1.2(2)

_cod_database_fobs_code 1543175
